data_2202364
loop_
_publ_author_name
P.R.Seshadri
S.Selvanayagam
D.Velmurugan
' K.Ravikumar'
A.R.Sureshbabu
' R.Raghunathan'

_publ_section_title Spiro-[2-3']oxindole-spiro-[3-3'']oxindole-4[<i>p</i>-methylbenzyl]pyrrolidizine
_journal_issue 10
_journal_name_full 'Acta Crystallographica Section E'
_journal_page_first o1458
_journal_page_last o1460
_journal_paper_doi 10.1107/S1600536803019226
_journal_volume 59
_journal_year 2003
_chemical_formula_moiety 'C29 H25 N3 O3'
_chemical_formula_sum 'C29 H25 N3 O3'
_chemical_formula_weight 463.52
_chemical_name_systematic
;
Spiro- [2 -3'] oxindole - spiro -[3- 3"] oxindole - 4[p-methyl benzydy]
pyrolidizine.
;
_space_group_IT_number 2
_symmetry_cell_setting triclinic
_symmetry_space_group_name_Hall '-P 1'
_symmetry_space_group_name_H-M 'P -1'
_atom_sites_solution_hydrogens geom
_atom_sites_solution_primary direct
_atom_sites_solution_secondary difmap
_audit_creation_method SHELXL-97
_cell_angle_alpha 99.7350(10)
_cell_angle_beta 96.4800(10)
_cell_angle_gamma 98.8920(10)
_cell_formula_units_Z 2
_cell_length_a 9.7632(6)
_cell_length_b 10.3841(7)
_cell_length_c 11.6874(8)
_cell_measurement_reflns_used 3128
_cell_measurement_temperature 293(2)
_cell_measurement_theta_max 27.54
_cell_measurement_theta_min 2.58
_cell_volume 1141.98(13)
_computing_cell_refinement 'SAINT (Bruker, 2001)'
_computing_data_collection 'SMART (Bruker, 2001) '
_computing_data_reduction SAINT
_computing_molecular_graphics
;
ORTEP3 (Farrugia, 1997) and PLATON (Spek, 1990)
;
_computing_publication_material 'SHELXL97 and PARST (Nardelli, 1995)'
_computing_structure_refinement 'SHELXL97 (Sheldrick, 1997)'
_computing_structure_solution 'SHELXS97 (Sheldrick, 1997)'
_diffrn_ambient_temperature 293(2)
_diffrn_measured_fraction_theta_full 0.917
_diffrn_measured_fraction_theta_max 0.917
_diffrn_measurement_device 'Bruker Smart APEX'
_diffrn_measurement_device_type 'CCD Area Detector'
_diffrn_measurement_method '\w scans'
_diffrn_radiation_monochromator graphite
_diffrn_radiation_source 'fine-focus sealed tube'
_diffrn_radiation_type MoK\a
_diffrn_radiation_wavelength 0.71073
_diffrn_reflns_av_R_equivalents 0.0159
_diffrn_reflns_av_sigmaI/netI 0.0301
_diffrn_reflns_limit_h_max 12
_diffrn_reflns_limit_h_min -12
_diffrn_reflns_limit_k_max 5
_diffrn_reflns_limit_k_min -13
_diffrn_reflns_limit_l_max 15
_diffrn_reflns_limit_l_min -14
_diffrn_reflns_number 7283
_diffrn_reflns_theta_full 28.00
_diffrn_reflns_theta_max 28.00
_diffrn_reflns_theta_min 1.79
_diffrn_standards_number 0
_exptl_absorpt_coefficient_mu 0.089
_exptl_absorpt_correction_T_max 0.9825
_exptl_absorpt_correction_T_min 0.9655
_exptl_absorpt_correction_type multi-scan
_exptl_absorpt_process_details '(SADABS; Sheldrick, 2001)'
_exptl_crystal_colour Colourless
_exptl_crystal_density_diffrn 1.348
_exptl_crystal_density_method 'not measured'
_exptl_crystal_description Block
_exptl_crystal_F_000 488
_exptl_crystal_size_max 0.40
_exptl_crystal_size_mid 0.30
_exptl_crystal_size_min 0.20
_refine_diff_density_max 0.315
_refine_diff_density_min -0.197
_refine_ls_extinction_method none
_refine_ls_goodness_of_fit_ref 0.949
_refine_ls_hydrogen_treatment constr
_refine_ls_matrix_type full
_refine_ls_number_parameters 316
_refine_ls_number_reflns 5057
_refine_ls_number_restraints 0
_refine_ls_restrained_S_all 0.949
_refine_ls_R_factor_all 0.0596
_refine_ls_R_factor_gt 0.0501
_refine_ls_shift/su_max <0.001
_refine_ls_shift/su_mean <0.001
_refine_ls_structure_factor_coef Fsqd
_refine_ls_weighting_details 'calc w = 1/[\s^2^(Fo^2^)+(0.1060P)^2^+0.1974P] where P = (Fo^2^+2Fc^2^)/3'
_refine_ls_weighting_scheme calc
_refine_ls_wR_factor_gt 0.1449
_refine_ls_wR_factor_ref 0.1549
_reflns_number_gt 4178
_reflns_number_total 5057
_reflns_threshold_expression I>2\s(I)
_cod_data_source_file bt6334.cif
_cod_data_source_block I
_cod_depositor_comments
;
The following automatic conversions were performed:
'_symmetry_cell_setting' value 'Triclinic' changed to 'triclinic'
according to '/home/saulius/struct/CIF-dictionaries/cif_core.dic'
dictionary named 'cif_core.dic' version 2.4.1 from 2010-06-29.

Automatic conversion script
Id: cif_fix_enum 1527 2010-12-29 10:47:43Z saulius 

The following automatic conversions were performed:

'_symmetry_cell_setting' value 'Triclinic' changed to 'triclinic'
according to /home/saulius/struct/CIF-dictionaries/cif_core.dic
dictionary named 'cif_core.dic' version 2.4.1 from 2010-06-29.

Automatic conversion script
Id: cif_fix_values 1715 2011-07-08 13:25:40Z adriana 
;
_cod_database_code 2202364
_cod_database_fobs_code 2202364

loop_
_symmetry_equiv_pos_as_xyz
'x, y, z'
'-x, -y, -z'

loop_
_atom_site_label
_atom_site_fract_x
_atom_site_fract_y
_atom_site_fract_z
_atom_site_U_iso_or_equiv
_atom_site_adp_type
_atom_site_calc_flag
_atom_site_refinement_flags
_atom_site_occupancy
_atom_site_disorder_assembly
_atom_site_disorder_group
_atom_site_type_symbol
N1 0.47061(14) 0.87861(14) 0.36014(13) 0.0434(3) Uani d . 1 . . N
H1 0.3906 0.8975 0.3740 0.052 Uiso calc R 1 . . H
C2 0.50070(15) 0.75446(15) 0.34976(12) 0.0349(3) Uani d . 1 . . C
O3 0.42241(12) 0.65750(12) 0.36220(11) 0.0482(3) Uani d . 1 . . O
C4 0.65378(14) 0.76396(14) 0.32510(12) 0.0301(3) Uani d . 1 . . C
C5 0.69521(15) 0.90992(14) 0.32391(12) 0.0325(3) Uani d . 1 . . C
C6 0.58304(16) 0.97256(15) 0.34598(13) 0.0379(3) Uani d . 1 . . C
C7 0.5914(2) 1.10778(17) 0.35435(17) 0.0507(4) Uani d . 1 . . C
H7 0.5153 1.1485 0.3695 0.061 Uiso calc R 1 . . H
C8 0.7168(2) 1.18050(17) 0.33946(17) 0.0538(5) Uani d . 1 . . C
H8 0.7255 1.2718 0.3447 0.065 Uiso calc R 1 . . H
C9 0.8293(2) 1.11983(17) 0.31696(16) 0.0485(4) Uani d . 1 . . C
H9 0.9130 1.1706 0.3075 0.058 Uiso calc R 1 . . H
C10 0.81922(17) 0.98411(16) 0.30831(14) 0.0402(3) Uani d . 1 . . C
H10 0.8951 0.9434 0.2922 0.048 Uiso calc R 1 . . H
C11 0.68194(15) 0.67199(14) 0.21279(12) 0.0335(3) Uani d . 1 . . C
H11 0.6300 0.5822 0.2084 0.040 Uiso calc R 1 . . H
C12 0.64155(17) 0.71810(17) 0.09900(13) 0.0407(4) Uani d . 1 . . C
O13 0.72920(14) 0.75169(18) 0.03922(12) 0.0706(5) Uani d . 1 . . O
C14 0.49214(16) 0.72518(16) 0.06388(13) 0.0397(4) Uani d . 1 . . C
C15 0.38187(19) 0.64363(19) 0.09421(15) 0.0501(4) Uani d . 1 . . C
H15 0.3996 0.5775 0.1355 0.060 Uiso calc R 1 . . H
C16 0.24597(19) 0.6595(2) 0.06375(16) 0.0580(5) Uani d . 1 . . C
H16 0.1730 0.6028 0.0839 0.070 Uiso calc R 1 . . H
C17 0.21551(19) 0.7578(2) 0.00391(15) 0.0545(5) Uani d . 1 . . C
C18 0.3256(2) 0.8371(2) -0.02897(17) 0.0560(5) Uani d . 1 . . C
H18 0.3075 0.9024 -0.0711 0.067 Uiso calc R 1 . . H
C19 0.46184(19) 0.82088(19) -0.00046(16) 0.0493(4) Uani d . 1 . . C
H19 0.5343 0.8745 -0.0245 0.059 Uiso calc R 1 . . H
C20 0.74599(14) 0.71611(14) 0.42183(12) 0.0312(3) Uani d . 1 . . C
C21 0.67600(16) 0.57623(15) 0.44078(14) 0.0368(3) Uani d . 1 . . C
O22 0.64199(14) 0.47576(11) 0.36676(11) 0.0489(3) Uani d . 1 . . O
N23 0.66531(15) 0.58586(14) 0.55606(12) 0.0438(3) Uani d . 1 . . N
H23 0.6321 0.5203 0.5869 0.053 Uiso calc R 1 . . H
C24 0.71408(16) 0.71406(17) 0.61920(13) 0.0396(3) Uani d . 1 . . C
C25 0.71806(19) 0.7587(2) 0.73810(15) 0.0530(5) Uani d . 1 . . C
H25 0.6866 0.7016 0.7866 0.064 Uiso calc R 1 . . H
C26 0.7705(2) 0.8913(2) 0.78193(15) 0.0575(5) Uani d . 1 . . C
H26 0.7736 0.9244 0.8614 0.069 Uiso calc R 1 . . H
C27 0.81832(18) 0.97537(19) 0.71017(16) 0.0506(4) Uani d . 1 . . C
H27 0.8519 1.0646 0.7417 0.061 Uiso calc R 1 . . H
C28 0.81707(16) 0.92871(16) 0.59059(14) 0.0400(4) Uani d . 1 . . C
H28 0.8516 0.9854 0.5428 0.048 Uiso calc R 1 . . H
C29 0.76368(14) 0.79693(15) 0.54495(12) 0.0333(3) Uani d . 1 . . C
N30 0.87489(13) 0.71261(12) 0.37002(10) 0.0343(3) Uani d . 1 . . N
C31 0.97147(19) 0.62994(19) 0.41402(15) 0.0486(4) Uani d . 1 . . C
H31A 0.9241 0.5678 0.4563 0.058 Uiso calc R 1 . . H
H31B 1.0514 0.6849 0.4659 0.058 Uiso calc R 1 . . H
C32 1.0173(2) 0.5570(2) 0.30558(17) 0.0612(5) Uani d . 1 . . C
H32A 1.0382 0.4715 0.3174 0.073 Uiso calc R 1 . . H
H32B 1.0995 0.6085 0.2852 0.073 Uiso calc R 1 . . H
C33 0.89170(19) 0.54006(18) 0.21023(15) 0.0488(4) Uani d . 1 . . C
H33A 0.8210 0.4649 0.2142 0.059 Uiso calc R 1 . . H
H33B 0.9198 0.5287 0.1327 0.059 Uiso calc R 1 . . H
C34 0.83894(16) 0.67102(15) 0.24069(12) 0.0356(3) Uani d . 1 . . C
H34 0.8907 0.7372 0.2035 0.043 Uiso calc R 1 . . H
C35 0.0676(2) 0.7769(3) -0.0270(2) 0.0804(7) Uani d . 1 . . C
H35A 0.0049 0.7134 0.0020 0.121 Uiso calc R 1 . . H
H35B 0.0450 0.7644 -0.1107 0.121 Uiso calc R 1 . . H
H35C 0.0581 0.8650 0.0079 0.121 Uiso calc R 1 . . H

loop_
_atom_site_aniso_label
_atom_site_aniso_U_11
_atom_site_aniso_U_22
_atom_site_aniso_U_33
_atom_site_aniso_U_12
_atom_site_aniso_U_13
_atom_site_aniso_U_23
N1 0.0341(6) 0.0512(8) 0.0521(8) 0.0192(6) 0.0131(6) 0.0146(6)
C2 0.0317(7) 0.0447(8) 0.0308(7) 0.0089(6) 0.0033(5) 0.0132(6)
O3 0.0369(6) 0.0559(7) 0.0545(7) 0.0026(5) 0.0062(5) 0.0234(6)
C4 0.0304(6) 0.0324(7) 0.0295(6) 0.0081(5) 0.0037(5) 0.0092(5)
C5 0.0360(7) 0.0330(7) 0.0304(7) 0.0103(6) 0.0028(5) 0.0088(5)
C6 0.0392(8) 0.0412(8) 0.0367(7) 0.0154(6) 0.0043(6) 0.0096(6)
C7 0.0581(10) 0.0422(9) 0.0570(10) 0.0255(8) 0.0076(8) 0.0094(8)
C8 0.0727(12) 0.0316(8) 0.0575(11) 0.0137(8) 0.0024(9) 0.0102(7)
C9 0.0549(10) 0.0376(8) 0.0513(10) 0.0011(7) 0.0029(8) 0.0129(7)
C10 0.0393(8) 0.0384(8) 0.0446(8) 0.0072(6) 0.0078(6) 0.0110(7)
C11 0.0363(7) 0.0348(7) 0.0294(7) 0.0085(6) 0.0031(6) 0.0056(6)
C12 0.0417(8) 0.0507(9) 0.0303(7) 0.0100(7) 0.0035(6) 0.0091(6)
O13 0.0479(7) 0.1299(14) 0.0484(7) 0.0229(8) 0.0143(6) 0.0455(8)
C14 0.0401(8) 0.0485(9) 0.0281(7) 0.0068(7) -0.0013(6) 0.0057(6)
C15 0.0491(9) 0.0608(11) 0.0366(8) -0.0010(8) -0.0045(7) 0.0153(8)
C16 0.0417(9) 0.0858(14) 0.0394(9) -0.0052(9) -0.0016(7) 0.0120(9)
C17 0.0436(9) 0.0780(13) 0.0365(8) 0.0141(9) -0.0025(7) -0.0020(8)
C18 0.0545(10) 0.0639(12) 0.0514(10) 0.0193(9) -0.0044(8) 0.0160(9)
C19 0.0444(9) 0.0593(11) 0.0458(9) 0.0087(8) 0.0009(7) 0.0191(8)
C20 0.0327(7) 0.0327(7) 0.0299(7) 0.0099(5) 0.0034(5) 0.0077(5)
C21 0.0386(7) 0.0348(8) 0.0397(8) 0.0111(6) 0.0022(6) 0.0126(6)
O22 0.0645(8) 0.0326(6) 0.0491(7) 0.0082(5) 0.0045(6) 0.0092(5)
N23 0.0494(8) 0.0452(8) 0.0405(7) 0.0064(6) 0.0068(6) 0.0201(6)
C24 0.0339(7) 0.0535(9) 0.0345(7) 0.0127(7) 0.0045(6) 0.0127(7)
C25 0.0501(10) 0.0782(13) 0.0348(8) 0.0159(9) 0.0096(7) 0.0155(8)
C26 0.0472(9) 0.0904(15) 0.0316(8) 0.0164(9) 0.0060(7) -0.0022(9)
C27 0.0401(8) 0.0594(11) 0.0447(9) 0.0113(8) 0.0014(7) -0.0104(8)
C28 0.0342(7) 0.0460(9) 0.0378(8) 0.0105(6) 0.0022(6) 0.0009(6)
C29 0.0291(6) 0.0419(8) 0.0307(7) 0.0135(6) 0.0034(5) 0.0065(6)
N30 0.0330(6) 0.0412(7) 0.0304(6) 0.0143(5) 0.0036(5) 0.0052(5)
C31 0.0469(9) 0.0624(11) 0.0414(9) 0.0297(8) 0.0011(7) 0.0092(8)
C32 0.0626(12) 0.0760(13) 0.0518(10) 0.0438(10) 0.0047(9) 0.0042(9)
C33 0.0537(10) 0.0529(10) 0.0419(9) 0.0262(8) 0.0067(7) -0.0003(7)
C34 0.0379(7) 0.0403(8) 0.0302(7) 0.0128(6) 0.0055(6) 0.0052(6)
C35 0.0468(11) 0.127(2) 0.0626(13) 0.0271(13) -0.0016(10) 0.0011(14)

loop_
_atom_type_symbol
_atom_type_description
_atom_type_scat_dispersion_real
_atom_type_scat_dispersion_imag
_atom_type_scat_source
C C 0.0033 0.0016 'International Tables Vol C Tables 4.2.6.8 and 6.1.1.4'
H H 0.0000 0.0000 'International Tables Vol C Tables 4.2.6.8 and 6.1.1.4'
N N 0.0061 0.0033 'International Tables Vol C Tables 4.2.6.8 and 6.1.1.4'
O O 0.0106 0.0060 'International Tables Vol C Tables 4.2.6.8 and 6.1.1.4'

loop_
_geom_angle_atom_site_label_1
_geom_angle_atom_site_label_2
_geom_angle_atom_site_label_3
_geom_angle
_geom_angle_publ_flag
C2 N1 C6 112.90(10) yes
C2 N1 H1 123.5 ?
C6 N1 H1 123.5 ?
O3 C2 N1 125.32(14) ?
O3 C2 C4 127.71(14) ?
N1 C2 C4 106.93(12) ?
C5 C4 C2 102.16(11) ?
C5 C4 C20 113.14(11) ?
C2 C4 C20 111.08(11) ?
C5 C4 C11 113.13(11) ?
C2 C4 C11 117.51(12) ?
C20 C4 C11 100.32(11) ?
C10 C5 C6 119.31(14) ?
C10 C5 C4 131.77(13) ?
C6 C5 C4 108.90(13) ?
C7 C6 C5 122.10(10) yes
C7 C6 N1 128.75(15) ?
C5 C6 N1 109.10(13) ?
C6 C7 C8 117.7(2) yes
C6 C7 H7 121.2 ?
C8 C7 H7 121.2 ?
C9 C8 C7 120.98(16) ?
C9 C8 H8 119.5 ?
C7 C8 H8 119.5 ?
C8 C9 C10 120.7(2) yes
C8 C9 H9 119.6 ?
C10 C9 H9 119.6 ?
C5 C10 C9 119.2(2) yes
C5 C10 H10 120.4 ?
C9 C10 H10 120.4 ?
C12 C11 C34 113.84(12) ?
C12 C11 C4 114.23(12) ?
C34 C11 C4 101.96(11) ?
C12 C11 H11 108.8 ?
C34 C11 H11 108.8 ?
C4 C11 H11 108.8 ?
O13 C12 C14 120.34(14) ?
O13 C12 C11 121.04(14) ?
C14 C12 C11 118.60(13) ?
C15 C14 C19 118.27(16) ?
C15 C14 C12 123.37(15) ?
C19 C14 C12 118.34(15) ?
C14 C15 C16 120.50(17) ?
C14 C15 H15 119.7 ?
C16 C15 H15 119.7 ?
C17 C16 C15 121.50(18) ?
C17 C16 H16 119.3 ?
C15 C16 H16 119.3 ?
C16 C17 C18 117.92(17) ?
C16 C17 C35 121.5(2) ?
C18 C17 C35 120.6(2) ?
C19 C18 C17 121.09(18) ?
C19 C18 H18 119.5 ?
C17 C18 H18 119.5 ?
C18 C19 C14 120.65(17) ?
C18 C19 H19 119.7 ?
C14 C19 H19 119.7 ?
N30 C20 C29 115.28(12) ?
N30 C20 C4 100.76(11) ?
C29 C20 C4 116.48(11) ?
N30 C20 C21 112.81(12) ?
C29 C20 C21 101.21(11) ?
C4 C20 C21 110.76(11) ?
O22 C21 N23 125.63(14) ?
O22 C21 C20 126.60(14) ?
N23 C21 C20 107.72(13) ?
C21 N23 C24 112.3(2) yes
C21 N23 H23 123.9 ?
C24 N23 H23 123.9 ?
C25 C24 C29 122.4(2) yes
C25 C24 N23 127.46(16) ?
C29 C24 N23 110.10(13) ?
C26 C25 C24 117.4(2) yes
C26 C25 H25 121.3 ?
C24 C25 H25 121.3 ?
C27 C26 C25 121.2(2) ?
C27 C26 H26 119.4 ?
C25 C26 H26 119.4 ?
C26 C27 C28 121.0(2) yes
C26 C27 H27 119.5 ?
C28 C27 H27 119.5 ?
C29 C28 C27 118.7(2) yes
C29 C28 H28 120.7 ?
C27 C28 H28 120.7 ?
C28 C29 C24 119.28(14) ?
C28 C29 C20 132.05(14) ?
C24 C29 C20 108.67(13) ?
C20 N30 C31 117.20(10) yes
C20 N30 C34 109.10(10) yes
C31 N30 C34 109.20(10) yes
N30 C31 C32 105.06(14) ?
N30 C31 H31A 110.7 ?
C32 C31 H31A 110.7 ?
N30 C31 H31B 110.7 ?
C32 C31 H31B 110.7 ?
H31A C31 H31B 108.8 ?
C31 C32 C33 104.19(14) ?
C31 C32 H32A 110.9 ?
C33 C32 H32A 110.9 ?
C31 C32 H32B 110.9 ?
C33 C32 H32B 110.9 ?
H32A C32 H32B 108.9 ?
C32 C33 C34 102.12(14) ?
C32 C33 H33A 111.3 ?
C34 C33 H33A 111.3 ?
C32 C33 H33B 111.3 ?
C34 C33 H33B 111.3 ?
H33A C33 H33B 109.2 ?
N30 C34 C33 105.47(12) ?
N30 C34 C11 106.04(11) ?
C33 C34 C11 118.77(13) ?
N30 C34 H34 108.7 ?
C33 C34 H34 108.7 ?
C11 C34 H34 108.7 ?
C17 C35 H35A 109.5 ?
C17 C35 H35B 109.5 ?
H35A C35 H35B 109.5 ?
C17 C35 H35C 109.5 ?
H35A C35 H35C 109.5 ?
H35B C35 H35C 109.5 ?

loop_
_geom_bond_atom_site_label_1
_geom_bond_atom_site_label_2
_geom_bond_site_symmetry_2
_geom_bond_distance
_geom_bond_publ_flag
N1 C2 . 1.355(2) yes
N1 C6 . 1.396(2) yes
N1 H1 . 0.8600 ?
C2 O3 . 1.206(2) yes
C2 C4 . 1.5452(19) ?
C4 C5 . 1.5100(19) ?
C4 C20 . 1.5601(19) ?
C4 C11 . 1.5650(19) ?
C5 C10 . 1.379(2) ?
C5 C6 . 1.384(2) ?
C6 C7 . 1.380(2) ?
C7 C8 . 1.381(3) ?
C7 H7 . 0.9300 ?
C8 C9 . 1.376(3) ?
C8 H8 . 0.9300 ?
C9 C10 . 1.383(2) ?
C9 H9 . 0.9300 ?
C10 H10 . 0.9300 ?
C11 C12 . 1.519(2) ?
C11 C34 . 1.533(2) ?
C11 H11 . 0.9800 ?
C12 O13 . 1.211(2) yes
C12 C14 . 1.487(2) ?
C14 C15 . 1.381(2) ?
C14 C19 . 1.391(2) ?
C15 C16 . 1.377(3) ?
C15 H15 . 0.9300 ?
C16 C17 . 1.380(3) ?
C16 H16 . 0.9300 ?
C17 C18 . 1.381(3) ?
C17 C35 . 1.501(3) ?
C18 C19 . 1.377(3) ?
C18 H18 . 0.9300 ?
C19 H19 . 0.9300 ?
C20 N30 . 1.460(2) yes
C20 C29 . 1.5151(19) ?
C20 C21 . 1.569(2) ?
C21 O22 . 1.213(2) yes
C21 N23 . 1.351(2) yes
N23 C24 . 1.391(2) yes
N23 H23 . 0.8600 ?
C24 C25 . 1.383(2) ?
C24 C29 . 1.395(2) ?
C25 C26 . 1.380(3) ?
C25 H25 . 0.9300 ?
C26 C27 . 1.376(3) ?
C26 H26 . 0.9300 ?
C27 C28 . 1.398(2) ?
C27 H27 . 0.9300 ?
C28 C29 . 1.378(2) ?
C28 H28 . 0.9300 ?
N30 C31 . 1.477(2) yes
N30 C34 . 1.486(2) yes
C31 C32 . 1.513(3) ?
C31 H31A . 0.9700 ?
C31 H31B . 0.9700 ?
C32 C33 . 1.528(3) ?
C32 H32A . 0.9700 ?
C32 H32B . 0.9700 ?
C33 C34 . 1.528(2) ?
C33 H33A . 0.9700 ?
C33 H33B . 0.9700 ?
C34 H34 . 0.9800 ?
C35 H35A . 0.9600 ?
C35 H35B . 0.9600 ?
C35 H35C . 0.9600 ?

loop_
_geom_hbond_atom_site_label_D
_geom_hbond_atom_site_label_H
_geom_hbond_atom_site_label_A
_geom_hbond_site_symmetry_A
_geom_hbond_distance_DH
_geom_hbond_distance_HA
_geom_hbond_distance_DA
_geom_hbond_angle_DHA
_geom_hbond_publ_flag
C11 H11 O22 . 0.98 2.31 2.949(2) 122 yes
C34 H34 O13 . 0.98 2.38 2.787(2) 104 yes
N23 H23 O3 2_666 0.86 2.05 2.892(2) 168 yes

loop_
_geom_torsion_atom_site_label_1
_geom_torsion_atom_site_label_2
_geom_torsion_atom_site_label_3
_geom_torsion_atom_site_label_4
_geom_torsion
_geom_torsion_publ_flag
C6 N1 C2 O3 177.46(15) ?
C6 N1 C2 C4 -0.07(17) ?
O3 C2 C4 C5 -177.79(15) ?
N1 C2 C4 C5 -0.35(14) ?
O3 C2 C4 C20 -56.87(19) ?
N1 C2 C4 C20 120.57(13) ?
O3 C2 C4 C11 57.8(2) ?
N1 C2 C4 C11 -124.76(13) ?
C2 C4 C5 C10 178.87(16) ?
C20 C4 C5 C10 59.4(2) ?
C11 C4 C5 C10 -53.8(2) ?
C2 C4 C5 C6 0.65(15) ?
C20 C4 C5 C6 -118.84(13) ?
C11 C4 C5 C6 127.94(13) ?
C10 C5 C6 C7 -0.8(2) ?
C4 C5 C6 C7 177.71(15) ?
C10 C5 C6 N1 -179.21(14) ?
C4 C5 C6 N1 -0.73(17) ?
C2 N1 C6 C7 -177.79(16) ?
C2 N1 C6 C5 0.51(19) ?
C5 C6 C7 C8 0.2(3) ?
N1 C6 C7 C8 178.33(16) ?
C6 C7 C8 C9 0.1(3) ?
C7 C8 C9 C10 0.2(3) ?
C6 C5 C10 C9 1.0(2) ?
C4 C5 C10 C9 -177.05(15) ?
C8 C9 C10 C5 -0.8(3) ?
C5 C4 C11 C12 -42.48(17) ?
C2 C4 C11 C12 76.25(16) ?
C20 C4 C11 C12 -163.28(12) ?
C5 C4 C11 C34 80.77(14) ?
C2 C4 C11 C34 -160.50(12) ?
C20 C4 C11 C34 -40.03(13) ?
C34 C11 C12 O13 -0.8(2) ?
C4 C11 C12 O13 115.72(18) ?
C34 C11 C12 C14 -179.03(13) ?
C4 C11 C12 C14 -62.5(2) yes
O13 C12 C14 C15 152.49(19) ?
C11 C12 C14 C15 -29.3(2) ?
O13 C12 C14 C19 -29.1(2) ?
C11 C12 C14 C19 149.12(16) ?
C19 C14 C15 C16 -1.6(3) ?
C12 C14 C15 C16 176.82(16) ?
C14 C15 C16 C17 -0.9(3) ?
C15 C16 C17 C18 2.5(3) ?
C15 C16 C17 C35 -178.68(18) ?
C16 C17 C18 C19 -1.6(3) ?
C35 C17 C18 C19 179.62(19) ?
C17 C18 C19 C14 -0.9(3) ?
C15 C14 C19 C18 2.5(3) ?
C12 C14 C19 C18 -175.97(16) ?
C5 C4 C20 N30 -74.97(13) ?
C2 C4 C20 N30 170.81(11) ?
C11 C4 C20 N30 45.82(12) ?
C5 C4 C20 C29 50.51(16) ?
C2 C4 C20 C29 -63.71(16) ?
C11 C4 C20 C29 171.30(11) ?
C5 C4 C20 C21 165.42(12) ?
C2 C4 C20 C21 51.20(15) ?
C11 C4 C20 C21 -73.79(13) ?
N30 C20 C21 O22 -55.5(2) ?
C29 C20 C21 O22 -179.25(15) ?
C4 C20 C21 O22 56.61(19) ?
N30 C20 C21 N23 122.02(13) ?
C29 C20 C21 N23 -1.74(15) ?
C4 C20 C21 N23 -125.89(13) ?
O22 C21 N23 C24 179.44(15) ?
C20 C21 N23 C24 1.91(17) ?
C21 N23 C24 C25 179.80(15) ?
C21 N23 C24 C29 -1.27(18) ?
C29 C24 C25 C26 1.6(3) ?
N23 C24 C25 C26 -179.63(16) ?
C24 C25 C26 C27 -0.6(3) ?
C25 C26 C27 C28 -0.9(3) ?
C26 C27 C28 C29 1.6(2) ?
C27 C28 C29 C24 -0.7(2) ?
C27 C28 C29 C20 179.44(14) ?
C25 C24 C29 C28 -0.9(2) ?
N23 C24 C29 C28 -179.90(13) ?
C25 C24 C29 C20 179.00(14) ?
N23 C24 C29 C20 0.01(16) ?
N30 C20 C29 C28 58.9(2) ?
C4 C20 C29 C28 -58.9(2) ?
C21 C20 C29 C28 -179.09(15) ?
N30 C20 C29 C24 -121.04(13) ?
C4 C20 C29 C24 121.18(13) ?
C21 C20 C29 C24 1.02(14) ?
C29 C20 N30 C31 74.11(17) ?
C4 C20 N30 C31 -159.61(13) ?
C21 C20 N30 C31 -41.48(17) ?
C29 C20 N30 C34 -161.20(12) ?
C4 C20 N30 C34 -34.92(14) ?
C21 C20 N30 C34 83.20(14) ?
C20 N30 C31 C32 136.28(16) ?
C34 N30 C31 C32 11.67(19) ?
N30 C31 C32 C33 -30.7(2) ?
C31 C32 C33 C34 37.5(2) ?
C20 N30 C34 C33 -117.26(13) ?
C31 N30 C34 C33 11.99(17) ?
C20 N30 C34 C11 9.54(15) ?
C31 N30 C34 C11 138.79(13) ?
C32 C33 C34 N30 -30.29(18) ?
C32 C33 C34 C11 -148.91(15) ?
C12 C11 C34 N30 143.48(13) ?
C4 C11 C34 N30 19.96(14) ?
C12 C11 C34 C33 -98.20(17) ?
C4 C11 C34 C33 138.28(13) ?

loop_
_cod_related_entry_id
_cod_related_entry_database
_cod_related_entry_code
1 ChemSpider 4148043
